data_2228195
loop_
_publ_author_name
'Miao, Dong-Liang'
'Li, Shi-Jie'
'Song, Wen-Dong'
'Liu, Juan-Hua'
'Li, Xiao-Fei'

_publ_section_title
;
 <i>catena</i>-Poly[[diaquacalcium(II)]-bis(\m-quinoline-3-carboxylato)]
;
_journal_coeditor_code ZS2067
_journal_issue 11
_journal_name_full 'Acta Crystallographica Section E'
_journal_page_first m1441
_journal_page_last m1442
_journal_paper_doi 10.1107/S1600536810039401
_journal_volume 66
_journal_year 2010
_chemical_formula_iupac '[Ca (C10 H6 N O2)2 (H2 O)2]'
_chemical_formula_moiety 'C20 H16 Ca N2 O6'
_chemical_formula_sum 'C20 H16 Ca N2 O6'
_chemical_formula_weight 420.43
_chemical_name_systematic
;
<i>catena</i>-Poly[[diaquacalcium(II)]-bis(\m-quinoline-3-carboxylato)]
;
_space_group_IT_number 14
_symmetry_cell_setting monoclinic
_symmetry_space_group_name_Hall '-P 2ybc'
_symmetry_space_group_name_H-M 'P 1 21/c 1'
_atom_sites_solution_hydrogens geom
_atom_sites_solution_primary direct
_atom_sites_solution_secondary difmap
_audit_creation_method SHELXL-97
_cell_angle_alpha 90.00
_cell_angle_beta 97.9280(10)
_cell_angle_gamma 90.00
_cell_formula_units_Z 4
_cell_length_a 16.0115(16)
_cell_length_b 15.3636(16)
_cell_length_c 7.7962(8)
_cell_measurement_reflns_used 3600
_cell_measurement_temperature 296(2)
_cell_measurement_theta_max 25.0
_cell_measurement_theta_min 1.36
_cell_volume 1899.5(3)
_computing_cell_refinement 'SAINT (Bruker, 2008)'
_computing_data_collection 'APEX2 (Bruker, 2008)'
_computing_data_reduction 'SAINT (Bruker, 2008)'
_computing_molecular_graphics 'SHELXTL (Sheldrick, 2008)'
_computing_publication_material 'SHELXTL (Sheldrick, 2008)'
_computing_structure_refinement 'SHELXL97 (Sheldrick, 2008)'
_computing_structure_solution 'SHELXS97 (Sheldrick, 2008)'
_diffrn_ambient_temperature 296(2)
_diffrn_measured_fraction_theta_full 0.996
_diffrn_measured_fraction_theta_max 0.996
_diffrn_measurement_device_type 'Bruker APEXII area-detector diffractometer'
_diffrn_measurement_method '\f and \w scan'
_diffrn_radiation_monochromator graphite
_diffrn_radiation_source 'fine-focus sealed tube'
_diffrn_radiation_type MoK\a
_diffrn_radiation_wavelength 0.71073
_diffrn_reflns_av_R_equivalents 0.0323
_diffrn_reflns_av_sigmaI/netI 0.0382
_diffrn_reflns_limit_h_max 16
_diffrn_reflns_limit_h_min -19
_diffrn_reflns_limit_k_max 18
_diffrn_reflns_limit_k_min -18
_diffrn_reflns_limit_l_max 9
_diffrn_reflns_limit_l_min -9
_diffrn_reflns_number 9735
_diffrn_reflns_theta_full 25.20
_diffrn_reflns_theta_max 25.20
_diffrn_reflns_theta_min 1.85
_diffrn_standards_number 0
_exptl_absorpt_coefficient_mu 0.372
_exptl_absorpt_correction_T_max 0.9129
_exptl_absorpt_correction_T_min 0.8967
_exptl_absorpt_correction_type multi-scan
_exptl_absorpt_process_details '(SADABS; Bruker, 2008)'
_exptl_crystal_colour colorless
_exptl_crystal_density_diffrn 1.470
_exptl_crystal_density_method 'not measured'
_exptl_crystal_description block
_exptl_crystal_F_000 872
_exptl_crystal_size_max 0.30
_exptl_crystal_size_mid 0.26
_exptl_crystal_size_min 0.25
_refine_diff_density_max 0.252
_refine_diff_density_min -0.261
_refine_ls_extinction_method none
_refine_ls_goodness_of_fit_ref 1.023
_refine_ls_hydrogen_treatment constr
_refine_ls_matrix_type full
_refine_ls_number_parameters 262
_refine_ls_number_reflns 3411
_refine_ls_number_restraints 6
_refine_ls_restrained_S_all 1.110
_refine_ls_R_factor_all 0.0562
_refine_ls_R_factor_gt 0.0352
_refine_ls_shift/su_max 0.000
_refine_ls_shift/su_mean 0.000
_refine_ls_structure_factor_coef Fsqd
_refine_ls_weighting_details 'calc w=1/[\s^2^(Fo^2^)+(0.0344P)^2^+0.6204P] where P=(Fo^2^+2Fc^2^)/3'
_refine_ls_weighting_scheme calc
_refine_ls_wR_factor_gt 0.0788
_refine_ls_wR_factor_ref 0.0896
_reflns_number_gt 2433
_reflns_number_total 3411
_reflns_threshold_expression I>2\s(I)
_cod_data_source_file zs2067.cif
_cod_data_source_block I
_cod_original_sg_symbol_H-M 'P 21/c'
_cod_database_code 2228195
_cod_database_fobs_code 2228195

loop_
_symmetry_equiv_pos_as_xyz
'x, y, z'
'-x, y+1/2, -z+1/2'
'-x, -y, -z'
'x, -y-1/2, z-1/2'

loop_
_atom_site_type_symbol
_atom_site_label
_atom_site_fract_x
_atom_site_fract_y
_atom_site_fract_z
_atom_site_U_iso_or_equiv
_atom_site_adp_type
_atom_site_calc_flag
_atom_site_refinement_flags
_atom_site_occupancy
_atom_site_disorder_assembly
_atom_site_disorder_group
Ca Ca1 0.24944(3) 0.78080(3) 0.25589(6) 0.02366(14) Uani d . 1 . .
C C1 0.45779(14) 0.63295(14) 0.1201(3) 0.0284(5) Uani d . 1 . .
N N2 0.58144(13) 0.54488(14) 0.1998(3) 0.0420(6) Uani d . 1 . .
C C2 0.48749(15) 0.65988(16) -0.0265(3) 0.0349(6) Uani d . 1 . .
H H2 0.4562 0.6989 -0.1008 0.042 Uiso calc R 1 . .
C C10 0.50824(16) 0.57576(17) 0.2313(3) 0.0394(6) Uani d . 1 . .
H H10 0.4887 0.5587 0.3331 0.047 Uiso calc R 1 . .
C C11 0.37390(15) 0.66290(14) 0.1614(3) 0.0278(5) Uani d . 1 . .
C C8 0.61064(15) 0.57047(16) 0.0508(3) 0.0360(6) Uani d . 1 . .
C C3 0.56531(16) 0.62891(17) -0.0660(3) 0.0374(6) Uani d . 1 . .
C C7 0.68710(17) 0.53586(18) 0.0112(4) 0.0471(7) Uani d . 1 . .
H H7 0.7182 0.4980 0.0885 0.057 Uiso calc R 1 . .
C C4 0.59749(19) 0.6509(2) -0.2199(4) 0.0626(9) Uani d . 1 . .
H H4 0.5687 0.6903 -0.2970 0.075 Uiso calc R 1 . .
C C6 0.71558(19) 0.5574(2) -0.1385(4) 0.0634(9) Uani d . 1 . .
H H6 0.7659 0.5337 -0.1638 0.076 Uiso calc R 1 . .
C C5 0.6704(2) 0.6145(3) -0.2557(5) 0.0743(11) Uani d . 1 . .
H H5 0.6904 0.6279 -0.3590 0.089 Uiso calc R 1 . .
N N1 0.00972(12) 0.44091(13) 0.2997(3) 0.0352(5) Uani d . 1 . .
C C22 0.15016(13) 0.63803(14) 0.3447(3) 0.0244(5) Uani d . 1 . .
C C12 0.11785(14) 0.54892(15) 0.3760(3) 0.0272(5) Uani d . 1 . .
C C21 0.04213(15) 0.51849(15) 0.2802(3) 0.0323(6) Uani d . 1 . .
H H21 0.0134 0.5556 0.1982 0.039 Uiso calc R 1 . .
C C13 0.16177(15) 0.49416(16) 0.4924(3) 0.0319(6) Uani d . 1 . .
H H13 0.2113 0.5129 0.5586 0.038 Uiso calc R 1 . .
C C18 0.02177(17) 0.30129(17) 0.4363(4) 0.0423(7) Uani d . 1 . .
H H18 -0.0301 0.2856 0.3752 0.051 Uiso calc R 1 . .
C C14 0.13216(16) 0.40902(15) 0.5126(3) 0.0327(6) Uani d . 1 . .
C C19 0.05460(16) 0.38521(15) 0.4152(3) 0.0329(6) Uani d . 1 . .
C C17 0.0653(2) 0.24367(19) 0.5447(4) 0.0543(8) Uani d . 1 . .
H H17 0.0433 0.1884 0.5569 0.065 Uiso calc R 1 . .
C C15 0.17626(18) 0.34683(18) 0.6242(4) 0.0470(7) Uani d . 1 . .
H H15 0.2280 0.3612 0.6876 0.056 Uiso calc R 1 . .
C C16 0.1433(2) 0.26606(19) 0.6392(4) 0.0579(9) Uani d . 1 . .
H H16 0.1727 0.2254 0.7126 0.069 Uiso calc R 1 . .
O O3 0.18843(9) 0.67991(10) 0.47024(19) 0.0292(4) Uani d . 1 . .
O O4 0.14006(10) 0.66737(10) 0.1932(2) 0.0335(4) Uani d . 1 . .
O O1 0.36040(11) 0.66234(11) 0.3145(2) 0.0405(4) Uani d . 1 . .
O O2 0.32086(9) 0.69201(10) 0.0404(2) 0.0312(4) Uani d . 1 . .
O O1W 0.15496(10) 0.88329(10) 0.3557(2) 0.0360(4) Uani d D 1 . .
H H1W 0.1487 0.8714 0.4588 0.054 Uiso d RD 1 . .
H H2W 0.1156 0.9051 0.3282 0.054 Uiso d RD 1 . .
O O2W 0.34752(10) 0.88362(11) 0.1592(2) 0.0414(5) Uani d D 1 . .
H H3W 0.3577 0.8785 0.0459 0.062 Uiso d RD 1 . .
H H4W 0.3751 0.9313 0.1964 0.062 Uiso d RD 1 . .

loop_
_atom_site_aniso_label
_atom_site_aniso_U_11
_atom_site_aniso_U_22
_atom_site_aniso_U_33
_atom_site_aniso_U_12
_atom_site_aniso_U_13
_atom_site_aniso_U_23
Ca1 0.0245(3) 0.0257(2) 0.0204(3) -0.0003(2) 0.00171(18) 0.00021(19)
C1 0.0283(13) 0.0289(13) 0.0266(13) 0.0030(10) -0.0005(10) -0.0037(10)
N2 0.0387(13) 0.0447(13) 0.0421(14) 0.0147(11) 0.0040(10) 0.0051(11)
C2 0.0309(14) 0.0390(14) 0.0332(15) 0.0070(11) -0.0014(11) 0.0048(12)
C10 0.0383(16) 0.0442(16) 0.0357(15) 0.0123(12) 0.0049(12) 0.0048(12)
C11 0.0328(14) 0.0238(12) 0.0261(14) 0.0012(10) 0.0009(11) -0.0020(10)
C8 0.0306(15) 0.0365(14) 0.0398(16) 0.0041(11) 0.0015(12) -0.0056(12)
C3 0.0332(15) 0.0424(15) 0.0370(15) 0.0036(12) 0.0057(12) 0.0014(12)
C7 0.0353(16) 0.0483(17) 0.058(2) 0.0118(13) 0.0067(14) -0.0031(14)
C4 0.051(2) 0.086(2) 0.056(2) 0.0174(17) 0.0216(16) 0.0237(18)
C6 0.0412(19) 0.077(2) 0.076(2) 0.0149(17) 0.0228(17) -0.006(2)
C5 0.057(2) 0.111(3) 0.062(2) 0.017(2) 0.0312(18) 0.017(2)
N1 0.0315(12) 0.0328(12) 0.0405(13) -0.0059(9) 0.0020(10) -0.0042(10)
C22 0.0215(12) 0.0274(12) 0.0248(13) -0.0006(10) 0.0051(10) -0.0045(10)
C12 0.0283(13) 0.0287(12) 0.0250(13) -0.0030(10) 0.0052(10) -0.0035(10)
C21 0.0309(14) 0.0326(14) 0.0326(14) -0.0038(11) 0.0016(11) -0.0008(11)
C13 0.0314(14) 0.0352(14) 0.0291(14) -0.0056(11) 0.0040(11) -0.0029(11)
C18 0.0436(17) 0.0392(15) 0.0453(18) -0.0111(13) 0.0105(13) -0.0021(13)
C14 0.0363(15) 0.0330(14) 0.0293(14) -0.0026(11) 0.0061(11) 0.0002(11)
C19 0.0351(15) 0.0317(14) 0.0336(15) -0.0060(11) 0.0107(11) -0.0065(11)
C17 0.072(2) 0.0379(16) 0.055(2) -0.0167(15) 0.0147(17) 0.0054(14)
C15 0.0496(18) 0.0432(16) 0.0461(18) -0.0063(14) -0.0005(14) 0.0062(13)
C16 0.073(2) 0.0407(17) 0.058(2) -0.0011(16) 0.0035(17) 0.0175(15)
O3 0.0333(9) 0.0287(9) 0.0246(9) -0.0058(7) 0.0010(7) -0.0030(7)
O4 0.0404(10) 0.0370(10) 0.0225(9) -0.0079(8) 0.0019(7) 0.0020(7)
O1 0.0460(11) 0.0530(11) 0.0231(10) 0.0156(9) 0.0070(8) 0.0015(8)
O2 0.0275(9) 0.0386(10) 0.0263(10) 0.0074(7) 0.0000(7) 0.0015(7)
O1W 0.0361(10) 0.0431(10) 0.0285(10) 0.0110(8) 0.0035(8) 0.0025(8)
O2W 0.0474(12) 0.0481(11) 0.0292(10) -0.0211(9) 0.0070(8) -0.0055(8)

loop_
_atom_type_symbol
_atom_type_description
_atom_type_scat_dispersion_real
_atom_type_scat_dispersion_imag
_atom_type_scat_source
C C 0.0033 0.0016 'International Tables Vol C Tables 4.2.6.8 and 6.1.1.4'
H H 0.0000 0.0000 'International Tables Vol C Tables 4.2.6.8 and 6.1.1.4'
N N 0.0061 0.0033 'International Tables Vol C Tables 4.2.6.8 and 6.1.1.4'
O O 0.0106 0.0060 'International Tables Vol C Tables 4.2.6.8 and 6.1.1.4'
Ca Ca 0.2262 0.3064 'International Tables Vol C Tables 4.2.6.8 and 6.1.1.4'

loop_
_geom_angle_atom_site_label_1
_geom_angle_atom_site_label_2
_geom_angle_atom_site_label_3
_geom_angle_site_symmetry_1
_geom_angle_site_symmetry_3
_geom_angle
_geom_angle_publ_flag
O3 Ca1 O1W 4_575 . 86.63(5) ?
O3 Ca1 O2 4_575 4_576 154.94(6) ?
O1W Ca1 O2 . 4_576 79.95(6) ?
O3 Ca1 O2W 4_575 . 75.13(6) ?
O1W Ca1 O2W . . 97.97(6) ?
O2 Ca1 O2W 4_576 . 85.81(5) ?
O3 Ca1 O4 4_575 . 78.80(5) ?
O1W Ca1 O4 . . 93.79(6) ?
O2 Ca1 O4 4_576 . 122.87(5) ?
O2W Ca1 O4 . . 150.61(6) ?
O3 Ca1 O1 4_575 . 122.42(5) ?
O1W Ca1 O1 . . 150.78(6) ?
O2 Ca1 O1 4_576 . 74.02(6) ?
O2W Ca1 O1 . . 93.21(6) ?
O4 Ca1 O1 . . 89.39(6) ?
O3 Ca1 O2 4_575 . 71.54(5) ?
O1W Ca1 O2 . . 158.17(6) ?
O2 Ca1 O2 4_576 . 120.27(6) ?
O2W Ca1 O2 . . 76.99(6) ?
O4 Ca1 O2 . . 82.10(5) ?
O1 Ca1 O2 . . 50.97(5) ?
O3 Ca1 O3 4_575 . 128.11(6) ?
O1W Ca1 O3 . . 82.58(5) ?
O2 Ca1 O3 4_576 . 71.20(5) ?
O2W Ca1 O3 . . 156.61(6) ?
O4 Ca1 O3 . . 51.72(5) ?
O1 Ca1 O3 . . 76.70(5) ?
O2 Ca1 O3 . . 110.53(5) ?
O3 Ca1 Ca1 4_575 4_575 37.49(4) ?
O1W Ca1 Ca1 . 4_575 123.88(4) ?
O2 Ca1 Ca1 4_576 4_575 151.60(4) ?
O2W Ca1 Ca1 . 4_575 76.36(4) ?
O4 Ca1 Ca1 . 4_575 74.71(4) ?
O1 Ca1 Ca1 . 4_575 84.96(4) ?
O2 Ca1 Ca1 . 4_575 34.37(4) ?
O3 Ca1 Ca1 . 4_575 122.74(4) ?
O3 Ca1 Ca1 4_575 4_576 155.93(4) ?
O1W Ca1 Ca1 . 4_576 75.75(4) ?
O2 Ca1 Ca1 4_576 4_576 37.14(4) ?
O2W Ca1 Ca1 . 4_576 122.94(4) ?
O4 Ca1 Ca1 . 4_576 86.04(4) ?
O1 Ca1 Ca1 . 4_576 75.51(4) ?
O2 Ca1 Ca1 . 4_576 124.99(4) ?
O3 Ca1 Ca1 . 4_576 34.37(3) ?
Ca1 Ca1 Ca1 4_575 4_576 152.71(2) ?
O3 Ca1 H1W 4_575 . 102.1 ?
O1W Ca1 H1W . . 16.6 ?
O2 Ca1 H1W 4_576 . 68.0 ?
O2W Ca1 H1W . . 107.6 ?
O4 Ca1 H1W . . 90.8 ?
O1 Ca1 H1W . . 134.6 ?
O2 Ca1 H1W . . 171.3 ?
O3 Ca1 H1W . . 68.3 ?
Ca1 Ca1 H1W 4_575 . 138.4 ?
Ca1 Ca1 H1W 4_576 . 59.2 ?
C2 C1 C10 . . 118.0(2) ?
C2 C1 C11 . . 121.0(2) ?
C10 C1 C11 . . 121.0(2) ?
C10 N2 C8 . . 118.1(2) ?
C1 C2 C3 . . 120.2(2) ?
C1 C2 H2 . . 119.9 ?
C3 C2 H2 . . 119.9 ?
N2 C10 C1 . . 124.0(2) ?
N2 C10 H10 . . 118.0 ?
C1 C10 H10 . . 118.0 ?
O1 C11 O2 . . 122.2(2) ?
O1 C11 C1 . . 119.0(2) ?
O2 C11 C1 . . 118.7(2) ?
N2 C8 C3 . . 121.8(2) ?
N2 C8 C7 . . 119.1(2) ?
C3 C8 C7 . . 119.1(3) ?
C2 C3 C8 . . 117.8(2) ?
C2 C3 C4 . . 122.9(2) ?
C8 C3 C4 . . 119.1(2) ?
C6 C7 C8 . . 120.3(3) ?
C6 C7 H7 . . 119.9 ?
C8 C7 H7 . . 119.9 ?
C5 C4 C3 . . 120.1(3) ?
C5 C4 H4 . . 119.9 ?
C3 C4 H4 . . 119.9 ?
C7 C6 C5 . . 120.9(3) ?
C7 C6 H6 . . 119.6 ?
C5 C6 H6 . . 119.6 ?
C4 C5 C6 . . 120.5(3) ?
C4 C5 H5 . . 119.8 ?
C6 C5 H5 . . 119.8 ?
C21 N1 C19 . . 117.5(2) ?
O4 C22 O3 . . 122.3(2) ?
O4 C22 C12 . . 118.7(2) ?
O3 C22 C12 . . 119.0(2) ?
C13 C12 C21 . . 118.4(2) ?
C13 C12 C22 . . 121.1(2) ?
C21 C12 C22 . . 120.5(2) ?
N1 C21 C12 . . 124.2(2) ?
N1 C21 H21 . . 117.9 ?
C12 C21 H21 . . 117.9 ?
C12 C13 C14 . . 119.9(2) ?
C12 C13 H13 . . 120.1 ?
C14 C13 H13 . . 120.1 ?
C17 C18 C19 . . 120.3(3) ?
C17 C18 H18 . . 119.9 ?
C19 C18 H18 . . 119.9 ?
C13 C14 C19 . . 117.7(2) ?
C13 C14 C15 . . 123.3(2) ?
C19 C14 C15 . . 118.9(2) ?
N1 C19 C18 . . 118.5(2) ?
N1 C19 C14 . . 122.3(2) ?
C18 C19 C14 . . 119.2(2) ?
C18 C17 C16 . . 120.9(3) ?
C18 C17 H17 . . 119.5 ?
C16 C17 H17 . . 119.5 ?
C16 C15 C14 . . 120.2(3) ?
C16 C15 H15 . . 119.9 ?
C14 C15 H15 . . 119.9 ?
C15 C16 C17 . . 120.5(3) ?
C15 C16 H16 . . 119.8 ?
C17 C16 H16 . . 119.8 ?
C22 O3 Ca1 . 4_576 161.76(15) ?
C22 O3 Ca1 . . 89.47(13) ?
Ca1 O3 Ca1 4_576 . 108.15(6) ?
C22 O4 Ca1 . . 94.08(13) ?
C11 O1 Ca1 . . 91.84(14) ?
C11 O2 Ca1 . 4_575 160.71(15) ?
C11 O2 Ca1 . . 90.76(13) ?
Ca1 O2 Ca1 4_575 . 108.49(6) ?
Ca1 O1W H1W . . 109.4 ?
Ca1 O1W H2W . . 141.1 ?
H1W O1W H2W . . 99.8 ?
Ca1 O2W H3W . . 116.8 ?
Ca1 O2W H4W . . 139.0 ?
H3W O2W H4W . . 103.8 ?

loop_
_geom_bond_atom_site_label_1
_geom_bond_atom_site_label_2
_geom_bond_site_symmetry_2
_geom_bond_distance
_geom_bond_publ_flag
Ca1 O3 4_575 2.3829(16) ?
Ca1 O1W . 2.3871(16) ?
Ca1 O2 4_576 2.3877(16) ?
Ca1 O2W . 2.4202(17) ?
Ca1 O4 . 2.4712(16) ?
Ca1 O1 . 2.5404(17) ?
Ca1 O2 . 2.5538(16) ?
Ca1 O3 . 2.5689(16) ?
Ca1 H1W . 2.7828 ?
C1 C2 . 1.362(3) ?
C1 C10 . 1.408(3) ?
C1 C11 . 1.496(3) ?
N2 C10 . 1.318(3) ?
N2 C8 . 1.368(3) ?
C2 C3 . 1.407(3) ?
C2 H2 . 0.9300 ?
C10 H10 . 0.9300 ?
C11 O1 . 1.242(3) ?
C11 O2 . 1.261(3) ?
C8 C3 . 1.407(3) ?
C8 C7 . 1.408(3) ?
C3 C4 . 1.410(4) ?
C7 C6 . 1.352(4) ?
C7 H7 . 0.9300 ?
C4 C5 . 1.357(4) ?
C4 H4 . 0.9300 ?
C6 C5 . 1.395(4) ?
C6 H6 . 0.9300 ?
C5 H5 . 0.9300 ?
N1 C21 . 1.317(3) ?
N1 C19 . 1.371(3) ?
C22 O4 . 1.254(3) ?
C22 O3 . 1.258(3) ?
C22 C12 . 1.495(3) ?
C12 C13 . 1.360(3) ?
C12 C21 . 1.413(3) ?
C21 H21 . 0.9300 ?
C13 C14 . 1.407(3) ?
C13 H13 . 0.9300 ?
C18 C17 . 1.350(4) ?
C18 C19 . 1.410(3) ?
C18 H18 . 0.9300 ?
C14 C19 . 1.412(3) ?
C14 C15 . 1.414(4) ?
C17 C16 . 1.402(4) ?
C17 H17 . 0.9300 ?
C15 C16 . 1.360(4) ?
C15 H15 . 0.9300 ?
C16 H16 . 0.9300 ?
O3 Ca1 4_576 2.3829(16) ?
O2 Ca1 4_575 2.3877(16) ?
O1W H1W . 0.8432 ?
O1W H2W . 0.7195 ?
O2W H3W . 0.9231 ?
O2W H4W . 0.8836 ?

loop_
_geom_hbond_atom_site_label_D
_geom_hbond_atom_site_label_H
_geom_hbond_atom_site_label_A
_geom_hbond_site_symmetry_A
_geom_hbond_distance_DH
_geom_hbond_distance_HA
_geom_hbond_distance_DA
_geom_hbond_angle_DHA
O2W H4W N2 2_655 0.88 2.01 2.880(3) 169.5
O2W H3W O1 4_575 0.92 1.92 2.813(2) 163.4
O1W H2W N1 2 0.72 2.18 2.885(2) 164.7
O1W H1W O4 4_576 0.84 1.94 2.785(2) 174.1
